data_7056890
loop_
_publ_author_name
'Sharma, Nidhi'
'Kumar, Sanjeev'
'Kumar, Sangit'
'Mehta, S. K.'
'Bhasin, K. K.'

_publ_section_title
;
 Synthesis and characterization of fused imidazole heterocyclic
 selenoesters and their application for chemical detoxification of HgCl2
;
_journal_issue 4
_journal_name_full 'New Journal of Chemistry'
_journal_page_first 2702
_journal_paper_doi 10.1039/C7NJ03908E
_journal_volume 42
_journal_year 2018
_chemical_formula_moiety 'C14 H12 N6 Se2, 2(H2 O)'
_chemical_formula_sum 'C14 H16 N6 O2 Se2'
_chemical_formula_weight 458.25
_space_group_crystal_system orthorhombic
_space_group_IT_number 29
_space_group_name_Hall 'P 2c -2ac'
_space_group_name_H-M_alt 'P c a 21'
_symmetry_space_group_name_Hall 'P 2c -2ac'
_symmetry_space_group_name_H-M 'P c a 21'
_atom_sites_solution_hydrogens mixed
_audit_creation_date 2017-12-20
_audit_creation_method
;
Olex2 1.2-dev
(compiled 2017.12.08 svn.r3473 for OlexSys, GUI svn.r5356)
;
_audit_update_record
;
2018-01-06 deposited with the CCDC.
2018-01-11 downloaded from the CCDC.
;
_cell_angle_alpha 90
_cell_angle_beta 90
_cell_angle_gamma 90
_cell_formula_units_Z 4
_cell_length_a 21.0903(13)
_cell_length_b 4.5204(3)
_cell_length_c 17.9165(10)
_cell_measurement_reflns_used 24
_cell_measurement_temperature 296(2)
_cell_measurement_theta_max 25.792
_cell_measurement_theta_min 1.931
_cell_measurement_wavelength 0.71073
_cell_volume 1708.10(18)
_computing_cell_refinement 'Bruker SAINT'
_computing_data_collection 'Bruker APEX3'
_computing_data_reduction 'Bruker SAINT'
_computing_molecular_graphics 'Olex2 (Dolomanov et al., 2009)'
_computing_publication_material 'Olex2 (Dolomanov et al., 2009)'
_computing_structure_refinement 'ShelXL (Sheldrick, 2015)'
_computing_structure_solution 'SHELXT 2014/5 (Sheldrick, 2014)'
_diffrn_ambient_temperature 293(2)
_diffrn_measured_fraction_theta_full 1.000
_diffrn_measured_fraction_theta_max 1.000
_diffrn_measurement_device_type 'Bruker APEX-II CCD'
_diffrn_measurement_method '\f and \w scans'
_diffrn_radiation_type MoK\a
_diffrn_radiation_wavelength 0.71073
_diffrn_reflns_av_R_equivalents 0.0303
_diffrn_reflns_av_unetI/netI 0.0360
_diffrn_reflns_Laue_measured_fraction_full 1.000
_diffrn_reflns_Laue_measured_fraction_max 1.000
_diffrn_reflns_limit_h_max 25
_diffrn_reflns_limit_h_min -25
_diffrn_reflns_limit_k_max 5
_diffrn_reflns_limit_k_min -5
_diffrn_reflns_limit_l_max 21
_diffrn_reflns_limit_l_min -21
_diffrn_reflns_number 13629
_diffrn_reflns_point_group_measured_fraction_full 1.000
_diffrn_reflns_point_group_measured_fraction_max 1.000
_diffrn_reflns_theta_full 25.242
_diffrn_reflns_theta_max 25.792
_diffrn_reflns_theta_min 1.931
_exptl_absorpt_coefficient_mu 4.350
_exptl_absorpt_correction_type none
_exptl_crystal_colour brown
_exptl_crystal_colour_primary brown
_exptl_crystal_density_diffrn 1.782
_exptl_crystal_density_method 'not measured'
_exptl_crystal_description cube
_exptl_crystal_F_000 904
_exptl_crystal_size_max 0.08
_exptl_crystal_size_mid 0.06
_exptl_crystal_size_min 0.05
_refine_diff_density_max 0.461
_refine_diff_density_min -0.334
_refine_diff_density_rms 0.059
_refine_ls_abs_structure_details
;
 Refined as an inversion twin.
;
_refine_ls_abs_structure_Flack 0.492(14)
_refine_ls_extinction_method none
_refine_ls_goodness_of_fit_ref 0.988
_refine_ls_hydrogen_treatment constr
_refine_ls_matrix_type full
_refine_ls_number_parameters 224
_refine_ls_number_reflns 3030
_refine_ls_number_restraints 1
_refine_ls_restrained_S_all 0.988
_refine_ls_R_factor_all 0.0465
_refine_ls_R_factor_gt 0.0319
_refine_ls_shift/su_max 0.000
_refine_ls_shift/su_mean 0.000
_refine_ls_structure_factor_coef Fsqd
_refine_ls_weighting_details 'w=1/[\s^2^(Fo^2^)+(0.0327P)^2^] where P=(Fo^2^+2Fc^2^)/3'
_refine_ls_weighting_scheme calc
_refine_ls_wR_factor_gt 0.0591
_refine_ls_wR_factor_ref 0.0628
_reflns_Friedel_coverage 0.933
_reflns_Friedel_fraction_full 1.000
_reflns_Friedel_fraction_max 1.000
_reflns_number_gt 2392
_reflns_number_total 3030
_reflns_threshold_expression 'I > 2\s(I)'
_cod_data_source_file c7nj03908e2.cif
_cod_data_source_block av-imp24
_cod_depositor_comments 'Adding full bibliography for 7056890.cif.'
_cod_database_code 7056890
_shelx_shelxl_version_number 2017/1
_shelx_space_group_comment
;
The symmetry employed for this shelxl refinement is uniquely defined
by the following loop, which should always be used as a source of
symmetry information in preference to the above space-group names.
They are only intended as comments.
;
_olex2_refinement_description
;
1. Twinned data refinement
 Scales: 0.508(14)
 0.492(14)
2. Fixed Uiso
 At 1.2 times of:
  All C(H) groups, All C(H,H) groups
 At 1.5 times of:
  All O(H,H) groups
3.a Free rotating group:
 O2(H2A,H2B), O1(H1C,H1D)
3.b Secondary CH2 refined with riding coordinates:
 C1(H1A,H1B), C8(H8A,H8B)
3.c Aromatic/amide H refined with riding coordinates:
 C10(H10), C6(H6), C5(H5), C3(H3), C12(H12), C4(H4), C13(H13), C11(H11)
;
_olex2_submission_special_instructions 'No special instructions were received'

loop_
_space_group_symop_operation_xyz
'x, y, z'
'-x, -y, z+1/2'
'x+1/2, -y, z'
'-x+1/2, y, z+1/2'

loop_
_atom_site_label
_atom_site_type_symbol
_atom_site_fract_x
_atom_site_fract_y
_atom_site_fract_z
_atom_site_U_iso_or_equiv
_atom_site_adp_type
_atom_site_occupancy
_atom_site_site_symmetry_order
_atom_site_calc_flag
_atom_site_refinement_flags_posn
Se1 Se 0.43187(3) 0.50604(15) 0.48785(4) 0.05266(19) Uani 1 1 d .
Se2 Se 0.32945(3) 0.38700(15) 0.51984(3) 0.0571(2) Uani 1 1 d .
N6 N 0.2982(2) 0.3374(12) 0.2589(3) 0.0466(14) Uani 1 1 d .
N4 N 0.2318(2) 0.2820(11) 0.3552(3) 0.0444(12) Uani 1 1 d .
N1 N 0.5179(2) 0.3988(11) 0.6523(3) 0.0403(11) Uani 1 1 d .
N2 N 0.5505(3) 0.0751(13) 0.7511(3) 0.0494(13) Uani 1 1 d .
N3 N 0.4527(2) 0.3419(11) 0.7492(3) 0.0408(12) Uani 1 1 d .
N5 N 0.2104(2) 0.0056(11) 0.2445(3) 0.0502(13) Uani 1 1 d .
C14 C 0.2440(3) 0.1996(12) 0.2856(3) 0.0378(14) Uani 1 1 d .
O2 O 0.6505(3) -0.1020(11) 0.4731(3) 0.0854(15) Uani 1 1 d .
H2A H 0.633945 -0.267914 0.484022 0.128 Uiso 1 1 d G
H2B H 0.679623 -0.127423 0.440935 0.128 Uiso 1 1 d G
C9 C 0.2785(3) 0.4818(12) 0.3725(4) 0.0450(16) Uani 1 1 d .
C10 C 0.3194(3) 0.5168(14) 0.3150(5) 0.055(2) Uani 1 1 d .
H10 H 0.354928 0.638615 0.313903 0.066 Uiso 1 1 calc R
C6 C 0.5322(3) -0.0316(14) 0.8155(4) 0.0527(18) Uani 1 1 d .
H6 H 0.559348 -0.161880 0.839795 0.063 Uiso 1 1 calc R
C7 C 0.5104(2) 0.2639(13) 0.7173(3) 0.0383(14) Uani 1 1 d .
C2 C 0.4651(3) 0.5671(13) 0.6435(3) 0.0411(15) Uani 1 1 d .
C1 C 0.4558(3) 0.7474(13) 0.5747(3) 0.0518(16) Uani 1 1 d .
H1A H 0.494766 0.852569 0.563584 0.062 Uiso 1 1 calc R
H1B H 0.422972 0.893222 0.583811 0.062 Uiso 1 1 calc R
C5 C 0.4742(3) 0.0370(15) 0.8505(4) 0.0589(19) Uani 1 1 d .
H5 H 0.463408 -0.046860 0.896208 0.071 Uiso 1 1 calc R
C3 C 0.4246(3) 0.5345(13) 0.7016(4) 0.0480(18) Uani 1 1 d .
H3 H 0.385387 0.625740 0.707548 0.058 Uiso 1 1 calc R
O1 O 0.6004(4) 0.3944(13) 0.5261(4) 0.120(2) Uani 1 1 d .
H1C H 0.579803 0.381921 0.566758 0.180 Uiso 1 1 d G
H1D H 0.613579 0.223734 0.513550 0.180 Uiso 1 1 d G
C12 C 0.2869(3) 0.0817(18) 0.1479(4) 0.067(2) Uani 1 1 d .
H12 H 0.300368 0.030891 0.100179 0.080 Uiso 1 1 calc R
C4 C 0.4348(3) 0.2281(17) 0.8159(4) 0.0560(17) Uani 1 1 d .
H4 H 0.396266 0.280450 0.837333 0.067 Uiso 1 1 calc R
C13 C 0.2324(3) -0.0423(16) 0.1777(4) 0.0600(19) Uani 1 1 d .
H13 H 0.209550 -0.170846 0.147409 0.072 Uiso 1 1 calc R
C11 C 0.3195(3) 0.274(2) 0.1886(4) 0.064(2) Uani 1 1 d .
H11 H 0.355914 0.363256 0.169820 0.076 Uiso 1 1 calc R
C8 C 0.2820(3) 0.6220(13) 0.4468(4) 0.065(2) Uani 1 1 d .
H8A H 0.239274 0.653060 0.465278 0.078 Uiso 1 1 calc R
H8B H 0.301963 0.814305 0.441864 0.078 Uiso 1 1 calc R

loop_
_atom_site_aniso_label
_atom_site_aniso_U_11
_atom_site_aniso_U_22
_atom_site_aniso_U_33
_atom_site_aniso_U_23
_atom_site_aniso_U_13
_atom_site_aniso_U_12
Se1 0.0571(4) 0.0642(4) 0.0367(3) 0.0011(3) 0.0006(4) 0.0045(3)
Se2 0.0652(4) 0.0594(4) 0.0469(4) -0.0092(4) -0.0021(4) -0.0166(3)
N6 0.032(3) 0.059(4) 0.049(3) 0.012(3) 0.003(3) 0.002(3)
N4 0.037(3) 0.052(3) 0.044(3) -0.010(3) -0.001(2) -0.005(3)
N1 0.034(3) 0.052(3) 0.035(3) 0.000(2) 0.002(2) -0.008(2)
N2 0.041(3) 0.062(4) 0.045(3) 0.000(3) -0.001(3) 0.002(3)
N3 0.031(3) 0.058(4) 0.034(3) -0.010(3) 0.002(2) -0.005(2)
N5 0.046(3) 0.067(4) 0.038(3) -0.007(3) -0.005(3) -0.005(3)
C14 0.033(3) 0.048(4) 0.032(4) -0.002(3) -0.002(3) -0.003(3)
O2 0.093(4) 0.100(4) 0.063(3) -0.008(3) 0.022(3) -0.005(3)
C9 0.038(4) 0.050(4) 0.047(4) -0.007(3) -0.009(3) 0.008(3)
C10 0.039(4) 0.052(5) 0.075(6) 0.004(4) -0.013(4) -0.012(3)
C6 0.049(4) 0.056(4) 0.053(4) 0.004(3) -0.012(4) 0.001(3)
C7 0.029(3) 0.045(4) 0.040(4) -0.010(3) 0.000(3) -0.011(3)
C2 0.038(3) 0.042(4) 0.044(4) -0.008(3) -0.010(3) -0.005(3)
C1 0.059(4) 0.042(4) 0.055(4) 0.002(3) -0.018(3) -0.005(3)
C5 0.060(5) 0.076(5) 0.041(4) 0.006(4) -0.003(4) -0.013(4)
C3 0.035(3) 0.051(4) 0.057(5) -0.004(3) -0.007(3) 0.011(3)
O1 0.137(5) 0.101(4) 0.123(5) 0.011(4) 0.076(5) 0.002(4)
C12 0.054(5) 0.109(6) 0.038(4) -0.001(4) 0.003(4) 0.017(5)
C4 0.043(4) 0.085(5) 0.041(4) -0.009(4) 0.004(3) -0.003(4)
C13 0.054(4) 0.087(5) 0.039(4) -0.004(4) -0.008(4) 0.006(4)
C11 0.040(4) 0.097(6) 0.054(4) 0.021(4) 0.007(4) 0.006(4)
C8 0.050(4) 0.055(4) 0.091(5) -0.036(4) -0.012(4) 0.010(3)

loop_
_atom_type_symbol
_atom_type_description
_atom_type_scat_dispersion_real
_atom_type_scat_dispersion_imag
_atom_type_scat_source
C C 0.0033 0.0016 'International Tables Vol C Tables 4.2.6.8 and 6.1.1.4'
H H 0.0000 0.0000 'International Tables Vol C Tables 4.2.6.8 and 6.1.1.4'
N N 0.0061 0.0033 'International Tables Vol C Tables 4.2.6.8 and 6.1.1.4'
O O 0.0106 0.0060 'International Tables Vol C Tables 4.2.6.8 and 6.1.1.4'
Se Se -0.0929 2.2259 'International Tables Vol C Tables 4.2.6.8 and 6.1.1.4'

loop_
_geom_angle_atom_site_label_1
_geom_angle_atom_site_label_2
_geom_angle_atom_site_label_3
_geom_angle
C1 Se1 Se2 100.01(19)
C8 Se2 Se1 100.7(2)
C10 N6 C14 106.4(5)
C10 N6 C11 133.9(6)
C11 N6 C14 119.7(6)
C14 N4 C9 105.0(5)
C7 N1 C2 105.3(5)
C6 N2 C7 116.4(6)
C3 N3 C7 106.7(5)
C4 N3 C7 120.6(6)
C4 N3 C3 132.7(5)
C13 N5 C14 115.1(5)
N4 C14 N6 111.0(5)
N4 C14 N5 126.6(5)
N5 C14 N6 122.5(5)
H2A O2 H2B 109.5
N4 C9 C8 121.4(6)
C10 C9 N4 111.3(6)
C10 C9 C8 127.2(6)
N6 C10 H10 126.8
C9 C10 N6 106.3(5)
C9 C10 H10 126.8
N2 C6 H6 117.7
N2 C6 C5 124.6(6)
C5 C6 H6 117.7
N1 C7 N2 127.8(5)
N1 C7 N3 110.4(5)
N2 C7 N3 121.8(5)
N1 C2 C1 120.7(5)
C3 C2 N1 111.5(5)
C3 C2 C1 127.7(6)
Se1 C1 H1A 109.1
Se1 C1 H1B 109.1
C2 C1 Se1 112.6(4)
C2 C1 H1A 109.1
C2 C1 H1B 109.1
H1A C1 H1B 107.8
C6 C5 H5 121.0
C4 C5 C6 118.0(7)
C4 C5 H5 121.0
N3 C3 H3 126.9
C2 C3 N3 106.1(5)
C2 C3 H3 126.9
H1C O1 H1D 109.5
C13 C12 H12 120.5
C11 C12 H12 120.5
C11 C12 C13 118.9(7)
N3 C4 H4 120.7
C5 C4 N3 118.6(6)
C5 C4 H4 120.7
N5 C13 C12 125.6(7)
N5 C13 H13 117.2
C12 C13 H13 117.2
N6 C11 H11 120.9
C12 C11 N6 118.2(7)
C12 C11 H11 120.9
Se2 C8 H8A 108.9
Se2 C8 H8B 108.9
C9 C8 Se2 113.3(4)
C9 C8 H8A 108.9
C9 C8 H8B 108.9
H8A C8 H8B 107.7

loop_
_geom_bond_atom_site_label_1
_geom_bond_atom_site_label_2
_geom_bond_distance
Se1 Se2 2.2988(9)
Se1 C1 1.967(6)
Se2 C8 1.961(7)
N6 C14 1.386(7)
N6 C10 1.367(8)
N6 C11 1.368(8)
N4 C14 1.326(6)
N4 C9 1.372(7)
N1 C7 1.324(7)
N1 C2 1.357(7)
N2 C6 1.308(8)
N2 C7 1.346(8)
N3 C7 1.391(7)
N3 C3 1.355(8)
N3 C4 1.354(8)
N5 C14 1.346(7)
N5 C13 1.300(8)
O2 H2A 0.8499
O2 H2B 0.8505
C9 C10 1.352(10)
C9 C8 1.477(9)
C10 H10 0.9300
C6 H6 0.9300
C6 C5 1.410(9)
C2 C1 1.490(8)
C2 C3 1.354(9)
C1 H1A 0.9700
C1 H1B 0.9700
C5 H5 0.9300
C5 C4 1.350(9)
C3 H3 0.9300
O1 H1C 0.8503
O1 H1D 0.8500
C12 H12 0.9300
C12 C13 1.386(10)
C12 C11 1.327(10)
C4 H4 0.9300
C13 H13 0.9300
C11 H11 0.9300
C8 H8A 0.9700
C8 H8B 0.9700

loop_
_twin_individual_id
_twin_individual_mass_fraction_refined
1 0.508(14)
2 0.492(14)
